data_7153420
loop_
_publ_author_name
'Maeda, Hiromitsu'
'Takayama, Mayumi'
'Kobayashi, Kazuki'
'Shinmori, Hideyuki'

_publ_section_title
;
 Modification at a boron unit: tuning electronic and optical properties of
 pi-conjugated acyclic anion receptors.
;
_journal_issue 19
_journal_name_full 'Organic &amp; biomolecular chemistry'
_journal_page_first 4308
_journal_page_last 4315
_journal_paper_doi 10.1039/c0ob00044b
_journal_volume 8
_journal_year 2010
_chemical_formula_moiety 'C43 H43 B N2 O2, C16 H36 N, Cl '
_chemical_formula_sum 'C59 H79 B Cl N3 O2'
_chemical_formula_weight 908.51
_chemical_name_systematic
;
?
;
_space_group_IT_number 4
_symmetry_cell_setting monoclinic
_symmetry_Int_Tables_number 4
_symmetry_space_group_name_Hall 'P 2yb'
_symmetry_space_group_name_H-M 'P 1 21 1'
_atom_sites_solution_hydrogens geom
_atom_sites_solution_primary direct
_atom_sites_solution_secondary difmap
_audit_creation_method SHELXL-97
_cell_angle_alpha 90.00
_cell_angle_beta 98.080(10)
_cell_angle_gamma 90.00
_cell_formula_units_Z 2
_cell_length_a 8.475(3)
_cell_length_b 23.006(6)
_cell_length_c 13.458(3)
_cell_measurement_temperature 123(2)
_cell_measurement_theta_max 27.5
_cell_measurement_theta_min 3.0
_cell_volume 2597.9(13)
_computing_cell_refinement PROCESS-AUTO
_computing_data_collection PROCESS-AUTO
_computing_data_reduction CrystalStructure
_computing_publication_material 'CrystalStructure 3.8'
_computing_structure_refinement 'SHELXL-97 (Sheldrick, 1997)'
_computing_structure_solution 'SHELXS-97 (Sheldrick, 1990)'
_diffrn_ambient_temperature 123(2)
_diffrn_detector_area_resol_mean 10.00
_diffrn_measured_fraction_theta_full 0.996
_diffrn_measured_fraction_theta_max 0.996
_diffrn_measurement_device_type 'Rigaku RAXIS-RAPID'
_diffrn_measurement_method \w
_diffrn_radiation_monochromator graphite
_diffrn_radiation_source 'fine-focus sealed tube'
_diffrn_radiation_type MoK\a
_diffrn_radiation_wavelength 0.71075
_diffrn_reflns_av_R_equivalents 0.0469
_diffrn_reflns_av_sigmaI/netI 0.0695
_diffrn_reflns_limit_h_max 10
_diffrn_reflns_limit_h_min -11
_diffrn_reflns_limit_k_max 29
_diffrn_reflns_limit_k_min -29
_diffrn_reflns_limit_l_max 17
_diffrn_reflns_limit_l_min -17
_diffrn_reflns_number 25671
_diffrn_reflns_theta_full 27.48
_diffrn_reflns_theta_max 27.48
_diffrn_reflns_theta_min 3.00
_exptl_absorpt_coefficient_mu 0.118
_exptl_absorpt_correction_T_max 0.9883
_exptl_absorpt_correction_T_min 0.9324
_exptl_absorpt_correction_type none
_exptl_crystal_colour yellow
_exptl_crystal_density_diffrn 1.161
_exptl_crystal_density_method 'not measured'
_exptl_crystal_description prism
_exptl_crystal_F_000 984
_exptl_crystal_size_max 0.60
_exptl_crystal_size_mid 0.40
_exptl_crystal_size_min 0.10
_refine_diff_density_max 0.405
_refine_diff_density_min -0.228
_refine_diff_density_rms 0.041
_refine_ls_abs_structure_details 'Flack H D (1983), Acta Cryst. A39, 876-881'
_refine_ls_abs_structure_Flack -0.10(4)
_refine_ls_extinction_method none
_refine_ls_goodness_of_fit_ref 1.039
_refine_ls_hydrogen_treatment constr
_refine_ls_matrix_type full
_refine_ls_number_parameters 603
_refine_ls_number_reflns 11812
_refine_ls_number_restraints 1
_refine_ls_restrained_S_all 1.038
_refine_ls_R_factor_all 0.0581
_refine_ls_R_factor_gt 0.0441
_refine_ls_shift/su_max 0.000
_refine_ls_shift/su_mean 0.000
_refine_ls_structure_factor_coef Fsqd
_refine_ls_weighting_details 'calc w=1/[\s^2^(Fo^2^)+(0.0473P)^2^+0.0000P] where P=(Fo^2^+2Fc^2^)/3'
_refine_ls_weighting_scheme calc
_refine_ls_wR_factor_gt 0.0957
_refine_ls_wR_factor_ref 0.1019
_reflns_number_gt 9715
_reflns_number_total 11812
_reflns_threshold_expression >2sigma(I)
_cod_data_source_file c0ob00044b.txt
_cod_data_source_block 91007mae
_cod_original_cell_volume 2598.2(12)
_cod_database_code 7153420

loop_
_symmetry_equiv_pos_as_xyz
'x, y, z'
'-x, y+1/2, -z'

loop_
_atom_site_label
_atom_site_type_symbol
_atom_site_fract_x
_atom_site_fract_y
_atom_site_fract_z
_atom_site_U_iso_or_equiv
_atom_site_adp_type
_atom_site_occupancy
_atom_site_symmetry_multiplicity
_atom_site_calc_flag
_atom_site_refinement_flags
C1 C 0.0557(2) 0.09290(9) 0.09926(13) 0.0202(4) Uani 1 1 d .
C2 C -0.0074(2) 0.13312(8) 0.02608(13) 0.0206(4) Uani 1 1 d .
C3 C -0.0201(2) 0.18698(8) 0.07440(13) 0.0198(4) Uani 1 1 d .
C4 C 0.0297(2) 0.17844(8) 0.17683(13) 0.0188(4) Uani 1 1 d .
C5 C 0.0402(2) 0.21817(8) 0.26003(13) 0.0170(4) Uani 1 1 d .
C6 C 0.0833(2) 0.19982(8) 0.35818(13) 0.0205(4) Uani 1 1 d .
H1 H 0.0962 0.1595 0.3725 0.025 Uiso 1 1 calc R
C7 C 0.1076(2) 0.24032(8) 0.43591(13) 0.0176(4) Uani 1 1 d .
C8 C 0.1852(2) 0.22635(8) 0.53424(13) 0.0184(4) Uani 1 1 d .
C9 C 0.2308(2) 0.26271(8) 0.61681(14) 0.0227(4) Uani 1 1 d .
C10 C 0.3095(2) 0.22781(9) 0.69427(14) 0.0225(4) Uani 1 1 d .
C11 C 0.3106(2) 0.17068(9) 0.65857(14) 0.0213(4) Uani 1 1 d .
C12 C 0.1062(2) 0.03221(8) 0.09064(14) 0.0222(4) Uani 1 1 d .
C13 C 0.1211(2) -0.00513(9) 0.17355(15) 0.0250(4) Uani 1 1 d .
H2 H 0.0979 0.0089 0.2363 0.030 Uiso 1 1 calc R
C14 C 0.1694(3) -0.06255(9) 0.16549(17) 0.0308(5) Uani 1 1 d .
H3 H 0.1805 -0.0871 0.2228 0.037 Uiso 1 1 calc R
C15 C 0.2012(3) -0.08396(9) 0.07444(17) 0.0320(5) Uani 1 1 d .
H4 H 0.2316 -0.1234 0.0684 0.038 Uiso 1 1 calc R
C16 C 0.1884(3) -0.04749(10) -0.00764(17) 0.0358(5) Uani 1 1 d .
H5 H 0.2108 -0.0619 -0.0703 0.043 Uiso 1 1 calc R
C17 C 0.1434(3) 0.00977(10) 0.00037(16) 0.0319(5) Uani 1 1 d .
H6 H 0.1376 0.0344 -0.0567 0.038 Uiso 1 1 calc R
C18 C 0.3649(3) 0.11616(9) 0.70901(14) 0.0234(4) Uani 1 1 d .
C19 C 0.4838(3) 0.11540(10) 0.79293(15) 0.0282(4) Uani 1 1 d .
H7 H 0.5354 0.1506 0.8157 0.034 Uiso 1 1 calc R
C20 C 0.5264(3) 0.06416(11) 0.84271(16) 0.0359(5) Uani 1 1 d .
H8 H 0.6053 0.0644 0.9003 0.043 Uiso 1 1 calc R
C21 C 0.4549(3) 0.01244(11) 0.80941(19) 0.0392(6) Uani 1 1 d .
H9 H 0.4853 -0.0228 0.8437 0.047 Uiso 1 1 calc R
C22 C 0.3396(3) 0.01212(10) 0.72638(18) 0.0362(5) Uani 1 1 d .
H10 H 0.2910 -0.0235 0.7030 0.043 Uiso 1 1 calc R
C23 C 0.2945(3) 0.06347(10) 0.67711(14) 0.0279(4) Uani 1 1 d .
H11 H 0.2140 0.0628 0.6204 0.034 Uiso 1 1 calc R
N1 N 0.07492(19) 0.12095(7) 0.18995(11) 0.0181(3) Uani 1 1 d .
H12 H 0.1108 0.1047 0.2480 0.022 Uiso 1 1 calc R
N2 N 0.2359(2) 0.17081(7) 0.56189(11) 0.0197(3) Uani 1 1 d .
H13 H 0.2219 0.1400 0.5228 0.024 Uiso 1 1 calc R
O1 O 0.01190(16) 0.27337(5) 0.23868(9) 0.0190(3) Uani 1 1 d .
O2 O 0.06413(17) 0.29431(5) 0.42058(9) 0.0208(3) Uani 1 1 d .
B1 B -0.0306(3) 0.31375(9) 0.32150(15) 0.0184(4) Uani 1 1 d .
C24 C 0.0281(2) 0.37862(8) 0.30315(13) 0.0199(4) Uani 1 1 d .
C25 C 0.0940(3) 0.39633(9) 0.21861(15) 0.0259(4) Uani 1 1 d .
H14 H 0.1038 0.3690 0.1669 0.031 Uiso 1 1 calc R
C26 C 0.1458(3) 0.45333(10) 0.20851(17) 0.0331(5) Uani 1 1 d .
H15 H 0.1911 0.4642 0.1506 0.040 Uiso 1 1 calc R
C27 C 0.1318(3) 0.49384(9) 0.28194(17) 0.0320(5) Uani 1 1 d .
H16 H 0.1685 0.5325 0.2753 0.038 Uiso 1 1 calc R
C28 C 0.0639(3) 0.47789(9) 0.36551(16) 0.0286(5) Uani 1 1 d .
H17 H 0.0519 0.5058 0.4160 0.034 Uiso 1 1 calc R
C29 C 0.0132(3) 0.42115(9) 0.37547(15) 0.0265(4) Uani 1 1 d .
H18 H -0.0330 0.4108 0.4333 0.032 Uiso 1 1 calc R
C30 C -0.2191(2) 0.30891(8) 0.32490(14) 0.0207(4) Uani 1 1 d .
C31 C -0.3251(3) 0.33817(10) 0.25275(15) 0.0304(5) Uani 1 1 d .
H19 H -0.2836 0.3603 0.2028 0.037 Uiso 1 1 calc R
C32 C -0.4885(3) 0.33585(11) 0.25177(18) 0.0395(6) Uani 1 1 d .
H20 H -0.5567 0.3566 0.2019 0.047 Uiso 1 1 calc R
C33 C -0.5531(3) 0.30374(10) 0.32245(18) 0.0356(5) Uani 1 1 d .
H21 H -0.6653 0.3019 0.3215 0.043 Uiso 1 1 calc R
C34 C -0.4518(3) 0.27435(10) 0.39471(18) 0.0359(5) Uani 1 1 d .
H22 H -0.4944 0.2520 0.4440 0.043 Uiso 1 1 calc R
C35 C -0.2888(3) 0.27735(9) 0.39563(16) 0.0300(5) Uani 1 1 d .
H23 H -0.2215 0.2571 0.4465 0.036 Uiso 1 1 calc R
C36 C -0.0589(3) 0.12186(9) -0.08400(14) 0.0256(4) Uani 1 1 d .
H24 H -0.1587 0.1436 -0.1055 0.031 Uiso 1 1 calc R
H25 H -0.0831 0.0800 -0.0933 0.031 Uiso 1 1 calc R
C37 C 0.0631(3) 0.13882(11) -0.15212(14) 0.0338(5) Uani 1 1 d .
H26 H 0.0712 0.1813 -0.1547 0.051 Uiso 1 1 calc R
H27 H 0.0292 0.1237 -0.2198 0.051 Uiso 1 1 calc R
H28 H 0.1672 0.1224 -0.1256 0.051 Uiso 1 1 calc R
C38 C -0.0711(2) 0.24365(9) 0.02367(14) 0.0237(4) Uani 1 1 d .
H29 H -0.1334 0.2663 0.0672 0.028 Uiso 1 1 calc R
H30 H -0.1411 0.2356 -0.0401 0.028 Uiso 1 1 calc R
C39 C 0.0719(3) 0.27973(10) 0.00200(16) 0.0314(5) Uani 1 1 d .
H31 H 0.1417 0.2876 0.0650 0.047 Uiso 1 1 calc R
H32 H 0.0343 0.3166 -0.0294 0.047 Uiso 1 1 calc R
H33 H 0.1312 0.2581 -0.0434 0.047 Uiso 1 1 calc R
C40 C 0.1996(3) 0.32677(9) 0.62444(15) 0.0292(5) Uani 1 1 d .
H34 H 0.2132 0.3457 0.5601 0.035 Uiso 1 1 calc R
H35 H 0.2791 0.3437 0.6775 0.035 Uiso 1 1 calc R
C41 C 0.0335(4) 0.33955(11) 0.64852(19) 0.0452(6) Uani 1 1 d .
H36 H -0.0457 0.3238 0.5952 0.068 Uiso 1 1 calc R
H37 H 0.0191 0.3817 0.6532 0.068 Uiso 1 1 calc R
H38 H 0.0199 0.3214 0.7126 0.068 Uiso 1 1 calc R
C42 C 0.3754(3) 0.25006(9) 0.79695(14) 0.0264(4) Uani 1 1 d .
H39 H 0.3754 0.2180 0.8460 0.032 Uiso 1 1 calc R
H40 H 0.3045 0.2810 0.8162 0.032 Uiso 1 1 calc R
C43 C 0.5449(3) 0.27429(10) 0.80292(15) 0.0336(5) Uani 1 1 d .
H41 H 0.6164 0.2437 0.7850 0.050 Uiso 1 1 calc R
H42 H 0.5814 0.2877 0.8714 0.050 Uiso 1 1 calc R
H43 H 0.5454 0.3069 0.7562 0.050 Uiso 1 1 calc R
Cl1 Cl 0.14905(6) 0.05677(2) 0.41508(3) 0.02264(10) Uani 1 1 d .
N3 N 0.6178(2) 0.05155(8) 0.31340(12) 0.0263(4) Uani 1 1 d .
C44 C 0.5015(3) 0.09431(10) 0.25569(16) 0.0300(5) Uani 1 1 d .
H44 H 0.4206 0.0719 0.2112 0.036 Uiso 1 1 calc R
H45 H 0.4454 0.1154 0.3044 0.036 Uiso 1 1 calc R
C45 C 0.5745(3) 0.13846(11) 0.19271(18) 0.0363(5) Uani 1 1 d .
H46 H 0.6358 0.1181 0.1457 0.044 Uiso 1 1 calc R
H47 H 0.6491 0.1636 0.2368 0.044 Uiso 1 1 calc R
C46 C 0.4462(3) 0.17573(11) 0.13372(16) 0.0351(5) Uani 1 1 d .
H48 H 0.3694 0.1504 0.0918 0.042 Uiso 1 1 calc R
H49 H 0.3875 0.1970 0.1810 0.042 Uiso 1 1 calc R
C47 C 0.5162(3) 0.21893(11) 0.06714(17) 0.0392(6) Uani 1 1 d .
H50 H 0.5946 0.2434 0.1082 0.059 Uiso 1 1 calc R
H51 H 0.4309 0.2435 0.0327 0.059 Uiso 1 1 calc R
H52 H 0.5683 0.1980 0.0173 0.059 Uiso 1 1 calc R
C48 C 0.7397(3) 0.08376(9) 0.38801(15) 0.0268(4) Uani 1 1 d .
H53 H 0.8229 0.0557 0.4158 0.032 Uiso 1 1 calc R
H54 H 0.7919 0.1136 0.3507 0.032 Uiso 1 1 calc R
C49 C 0.6765(3) 0.11319(10) 0.47448(16) 0.0305(5) Uani 1 1 d .
H55 H 0.6249 0.0842 0.5137 0.037 Uiso 1 1 calc R
H56 H 0.5959 0.1427 0.4487 0.037 Uiso 1 1 calc R
C50 C 0.8147(3) 0.14231(10) 0.54158(15) 0.0284(5) Uani 1 1 d .
H57 H 0.8901 0.1120 0.5711 0.034 Uiso 1 1 calc R
H58 H 0.8724 0.1680 0.5000 0.034 Uiso 1 1 calc R
C51 C 0.7603(3) 0.17777(11) 0.62568(16) 0.0378(5) Uani 1 1 d .
H59 H 0.6854 0.2078 0.5970 0.057 Uiso 1 1 calc R
H60 H 0.8528 0.1962 0.6652 0.057 Uiso 1 1 calc R
H61 H 0.7076 0.1522 0.6691 0.057 Uiso 1 1 calc R
C52 C 0.5188(3) 0.01047(9) 0.36803(16) 0.0282(4) Uani 1 1 d .
H62 H 0.4606 0.0336 0.4132 0.034 Uiso 1 1 calc R
H63 H 0.4385 -0.0086 0.3180 0.034 Uiso 1 1 calc R
C53 C 0.6139(3) -0.03613(11) 0.4292(2) 0.0398(6) Uani 1 1 d .
H64 H 0.7120 -0.0187 0.4659 0.048 Uiso 1 1 calc R
H65 H 0.6459 -0.0663 0.3836 0.048 Uiso 1 1 calc R
C54 C 0.5176(4) -0.06421(12) 0.5041(2) 0.0508(7) Uani 1 1 d .
H66 H 0.5856 -0.0931 0.5445 0.061 Uiso 1 1 calc R
H67 H 0.4884 -0.0339 0.5505 0.061 Uiso 1 1 calc R
C55 C 0.3692(4) -0.09371(13) 0.4561(3) 0.0615(8) Uani 1 1 d .
H68 H 0.3014 -0.0656 0.4154 0.092 Uiso 1 1 calc R
H69 H 0.3116 -0.1096 0.5082 0.092 Uiso 1 1 calc R
H70 H 0.3973 -0.1253 0.4130 0.092 Uiso 1 1 calc R
C56 C 0.7114(3) 0.01816(11) 0.24390(17) 0.0335(5) Uani 1 1 d .
H71 H 0.7908 -0.0064 0.2855 0.040 Uiso 1 1 calc R
H72 H 0.7709 0.0465 0.2080 0.040 Uiso 1 1 calc R
C57 C 0.6143(3) -0.02047(13) 0.16635(19) 0.0439(6) Uani 1 1 d .
H73 H 0.5361 0.0036 0.1229 0.053 Uiso 1 1 calc R
H74 H 0.5545 -0.0493 0.2010 0.053 Uiso 1 1 calc R
C58 C 0.7203(4) -0.05224(15) 0.1017(2) 0.0536(7) Uani 1 1 d .
H75 H 0.7690 -0.0234 0.0607 0.064 Uiso 1 1 calc R
H76 H 0.8078 -0.0716 0.1461 0.064 Uiso 1 1 calc R
C59 C 0.6344(4) -0.09675(12) 0.0333(2) 0.0469(6) Uani 1 1 d .
H77 H 0.5950 -0.1277 0.0734 0.070 Uiso 1 1 calc R
H78 H 0.7076 -0.1133 -0.0094 0.070 Uiso 1 1 calc R
H79 H 0.5444 -0.0784 -0.0088 0.070 Uiso 1 1 calc R

loop_
_atom_site_aniso_label
_atom_site_aniso_U_11
_atom_site_aniso_U_22
_atom_site_aniso_U_33
_atom_site_aniso_U_23
_atom_site_aniso_U_13
_atom_site_aniso_U_12
C1 0.0170(10) 0.0239(9) 0.0201(9) -0.0020(7) 0.0045(7) -0.0028(7)
C2 0.0153(9) 0.0243(10) 0.0223(9) -0.0019(7) 0.0029(7) -0.0013(7)
C3 0.0134(9) 0.0246(10) 0.0216(8) 0.0011(7) 0.0031(7) -0.0018(7)
C4 0.0165(10) 0.0193(9) 0.0216(8) 0.0019(7) 0.0064(7) 0.0007(7)
C5 0.0116(9) 0.0192(9) 0.0207(8) 0.0013(7) 0.0038(7) -0.0004(7)
C6 0.0224(10) 0.0161(9) 0.0233(9) 0.0016(7) 0.0045(8) 0.0003(7)
C7 0.0135(9) 0.0182(9) 0.0219(8) 0.0031(7) 0.0056(7) 0.0000(7)
C8 0.0171(9) 0.0176(9) 0.0209(8) -0.0002(7) 0.0040(7) -0.0007(7)
C9 0.0211(10) 0.0225(10) 0.0251(9) -0.0007(7) 0.0053(8) -0.0017(8)
C10 0.0213(10) 0.0252(10) 0.0211(9) 0.0013(7) 0.0033(7) -0.0030(8)
C11 0.0183(10) 0.0252(10) 0.0207(8) 0.0020(8) 0.0037(7) -0.0015(8)
C12 0.0157(10) 0.0252(10) 0.0256(9) -0.0055(8) 0.0028(8) -0.0031(8)
C13 0.0231(11) 0.0225(10) 0.0294(10) -0.0027(8) 0.0035(8) -0.0032(8)
C14 0.0286(12) 0.0225(10) 0.0409(12) 0.0025(9) 0.0038(10) -0.0002(9)
C15 0.0289(12) 0.0199(10) 0.0458(12) -0.0076(9) 0.0007(10) 0.0025(9)
C16 0.0393(14) 0.0335(12) 0.0340(11) -0.0147(10) 0.0027(10) 0.0072(10)
C17 0.0345(13) 0.0314(11) 0.0296(10) -0.0036(9) 0.0035(9) 0.0054(10)
C18 0.0226(10) 0.0270(10) 0.0209(9) 0.0043(8) 0.0043(8) 0.0004(8)
C19 0.0195(11) 0.0335(11) 0.0306(10) 0.0053(9) 0.0003(8) -0.0014(9)
C20 0.0258(11) 0.0460(14) 0.0336(10) 0.0161(11) -0.0041(9) 0.0009(10)
C21 0.0333(13) 0.0341(13) 0.0494(14) 0.0217(11) 0.0027(11) 0.0067(10)
C22 0.0394(14) 0.0261(11) 0.0423(12) 0.0093(10) 0.0024(11) -0.0021(10)
C23 0.0307(11) 0.0262(11) 0.0254(9) 0.0018(8) -0.0011(8) 0.0025(9)
N1 0.0188(8) 0.0182(8) 0.0174(7) -0.0011(6) 0.0025(6) -0.0003(6)
N2 0.0206(9) 0.0190(8) 0.0190(7) 0.0007(6) 0.0014(6) 0.0010(6)
O1 0.0223(7) 0.0162(6) 0.0188(6) 0.0012(5) 0.0038(5) 0.0027(5)
O2 0.0250(8) 0.0170(6) 0.0195(6) -0.0004(5) 0.0007(5) 0.0015(5)
B1 0.0208(11) 0.0160(10) 0.0185(9) -0.0004(8) 0.0030(8) 0.0013(8)
C24 0.0140(9) 0.0208(9) 0.0232(9) 0.0017(7) -0.0032(7) 0.0016(7)
C25 0.0286(12) 0.0226(10) 0.0264(10) 0.0018(8) 0.0041(8) -0.0004(8)
C26 0.0358(13) 0.0286(11) 0.0360(11) 0.0085(9) 0.0093(10) -0.0050(10)
C27 0.0323(12) 0.0164(9) 0.0446(12) 0.0047(9) -0.0035(10) -0.0034(9)
C28 0.0303(12) 0.0209(10) 0.0329(11) -0.0042(8) -0.0016(9) 0.0002(9)
C29 0.0295(12) 0.0234(10) 0.0266(10) 0.0024(8) 0.0043(8) 0.0002(9)
C30 0.0238(11) 0.0136(8) 0.0250(9) -0.0049(7) 0.0045(8) -0.0003(7)
C31 0.0239(11) 0.0377(12) 0.0288(10) 0.0095(9) 0.0005(8) -0.0026(9)
C32 0.0260(12) 0.0437(14) 0.0461(13) 0.0100(11) -0.0045(10) 0.0018(10)
C33 0.0209(12) 0.0326(12) 0.0536(14) -0.0035(10) 0.0058(10) -0.0018(9)
C34 0.0301(13) 0.0293(11) 0.0516(13) 0.0078(10) 0.0167(10) 0.0007(10)
C35 0.0274(12) 0.0228(10) 0.0412(12) 0.0082(9) 0.0102(9) 0.0060(9)
C36 0.0238(11) 0.0295(11) 0.0225(9) -0.0042(8) -0.0003(8) -0.0006(9)
C37 0.0390(14) 0.0416(13) 0.0209(9) -0.0026(9) 0.0051(9) -0.0056(10)
C38 0.0253(11) 0.0254(10) 0.0200(9) 0.0005(8) 0.0014(8) 0.0034(8)
C39 0.0396(13) 0.0246(11) 0.0324(10) 0.0067(9) 0.0130(9) 0.0021(9)
C40 0.0407(13) 0.0222(10) 0.0230(9) -0.0034(8) -0.0008(9) -0.0011(9)
C41 0.0554(17) 0.0339(13) 0.0471(13) -0.0093(11) 0.0104(12) 0.0132(12)
C42 0.0279(11) 0.0284(10) 0.0223(9) -0.0025(8) 0.0015(8) -0.0029(9)
C43 0.0357(13) 0.0352(12) 0.0271(10) -0.0013(9) -0.0051(9) -0.0083(10)
Cl1 0.0231(2) 0.0214(2) 0.0236(2) 0.00067(19) 0.00389(17) 0.0051(2)
N3 0.0164(8) 0.0327(9) 0.0299(8) 0.0016(8) 0.0035(6) -0.0003(8)
C44 0.0198(11) 0.0373(12) 0.0324(11) 0.0083(9) 0.0017(9) 0.0011(9)
C45 0.0228(12) 0.0466(14) 0.0396(12) 0.0141(11) 0.0043(9) -0.0039(10)
C46 0.0265(12) 0.0458(13) 0.0325(11) 0.0096(10) 0.0026(9) -0.0010(10)
C47 0.0334(13) 0.0485(15) 0.0362(12) 0.0125(11) 0.0059(10) -0.0024(11)
C48 0.0182(10) 0.0315(11) 0.0303(10) 0.0046(9) 0.0020(8) -0.0016(8)
C49 0.0246(11) 0.0320(11) 0.0362(11) 0.0012(9) 0.0089(9) -0.0013(9)
C50 0.0270(12) 0.0277(10) 0.0303(10) 0.0046(9) 0.0031(9) -0.0003(9)
C51 0.0453(15) 0.0396(13) 0.0298(10) 0.0000(10) 0.0094(10) -0.0007(11)
C52 0.0197(11) 0.0320(11) 0.0335(10) 0.0033(9) 0.0062(8) -0.0015(9)
C53 0.0271(13) 0.0349(13) 0.0575(15) 0.0117(11) 0.0065(11) 0.0032(10)
C54 0.0534(18) 0.0443(15) 0.0542(15) 0.0156(12) 0.0055(13) 0.0024(13)
C55 0.055(2) 0.0458(17) 0.086(2) 0.0231(15) 0.0180(17) -0.0022(14)
C56 0.0210(11) 0.0424(13) 0.0384(11) -0.0083(10) 0.0087(9) -0.0039(10)
C57 0.0337(14) 0.0531(16) 0.0460(14) -0.0108(12) 0.0101(11) -0.0073(12)
C58 0.0337(15) 0.076(2) 0.0530(15) -0.0258(14) 0.0141(12) -0.0086(13)
C59 0.0469(17) 0.0476(15) 0.0456(13) -0.0009(12) 0.0046(12) 0.0032(12)

loop_
_atom_type_symbol
_atom_type_description
_atom_type_scat_dispersion_real
_atom_type_scat_dispersion_imag
_atom_type_scat_source
C C 0.0033 0.0016 'International Tables Vol C Tables 4.2.6.8 and 6.1.1.4'
H H 0.0000 0.0000 'International Tables Vol C Tables 4.2.6.8 and 6.1.1.4'
B B 0.0013 0.0007 'International Tables Vol C Tables 4.2.6.8 and 6.1.1.4'
Cl Cl 0.1484 0.1585 'International Tables Vol C Tables 4.2.6.8 and 6.1.1.4'
N N 0.0061 0.0033 'International Tables Vol C Tables 4.2.6.8 and 6.1.1.4'
O O 0.0106 0.0060 'International Tables Vol C Tables 4.2.6.8 and 6.1.1.4'

loop_
_geom_angle_atom_site_label_1
_geom_angle_atom_site_label_2
_geom_angle_atom_site_label_3
_geom_angle
N1 C1 C2 107.52(17)
N1 C1 C12 121.21(17)
C2 C1 C12 131.18(17)
C1 C2 C3 107.60(16)
C1 C2 C36 127.35(18)
C3 C2 C36 125.02(17)
C4 C3 C2 107.41(16)
C4 C3 C38 126.60(16)
C2 C3 C38 125.94(16)
N1 C4 C3 107.49(16)
N1 C4 C5 121.54(16)
C3 C4 C5 130.96(17)
O1 C5 C6 121.15(16)
O1 C5 C4 116.98(15)
C6 C5 C4 121.84(17)
C5 C6 C7 120.19(17)
C5 C6 H1 119.9
C7 C6 H1 119.9
O2 C7 C6 120.61(16)
O2 C7 C8 116.34(15)
C6 C7 C8 123.02(17)
N2 C8 C9 107.32(16)
N2 C8 C7 122.83(15)
C9 C8 C7 129.80(17)
C8 C9 C10 107.23(17)
C8 C9 C40 127.42(18)
C10 C9 C40 125.33(18)
C11 C10 C9 107.87(16)
C11 C10 C42 127.93(17)
C9 C10 C42 124.19(18)
N2 C11 C10 107.49(16)
N2 C11 C18 121.04(17)
C10 C11 C18 131.29(17)
C17 C12 C13 117.43(19)
C17 C12 C1 121.59(18)
C13 C12 C1 120.98(18)
C14 C13 C12 121.00(19)
C14 C13 H2 119.5
C12 C13 H2 119.5
C15 C14 C13 120.2(2)
C15 C14 H3 119.9
C13 C14 H3 119.9
C16 C15 C14 119.4(2)
C16 C15 H4 120.3
C14 C15 H4 120.3
C15 C16 C17 120.6(2)
C15 C16 H5 119.7
C17 C16 H5 119.7
C16 C17 C12 121.3(2)
C16 C17 H6 119.3
C12 C17 H6 119.3
C23 C18 C19 117.72(18)
C23 C18 C11 120.56(17)
C19 C18 C11 121.67(19)
C20 C19 C18 120.7(2)
C20 C19 H7 119.6
C18 C19 H7 119.6
C19 C20 C21 120.41(19)
C19 C20 H8 119.8
C21 C20 H8 119.8
C22 C21 C20 119.8(2)
C22 C21 H9 120.1
C20 C21 H9 120.1
C21 C22 C23 120.1(2)
C21 C22 H10 120.0
C23 C22 H10 120.0
C22 C23 C18 121.26(18)
C22 C23 H11 119.4
C18 C23 H11 119.4
C1 N1 C4 109.93(15)
C1 N1 H12 125.0
C4 N1 H12 125.0
C11 N2 C8 110.10(15)
C11 N2 H13 125.0
C8 N2 H13 125.0
C5 O1 B1 118.71(14)
C7 O2 B1 121.37(14)
O2 B1 O1 108.05(14)
O2 B1 C24 105.76(15)
O1 B1 C24 110.04(15)
O2 B1 C30 110.97(15)
O1 B1 C30 108.34(15)
C24 B1 C30 113.55(16)
C25 C24 C29 116.63(18)
C25 C24 B1 124.42(17)
C29 C24 B1 118.95(17)
C26 C25 C24 121.38(19)
C26 C25 H14 119.3
C24 C25 H14 119.3
C27 C26 C25 120.4(2)
C27 C26 H15 119.8
C25 C26 H15 119.8
C26 C27 C28 119.49(19)
C26 C27 H16 120.3
C28 C27 H16 120.3
C27 C28 C29 119.9(2)
C27 C28 H17 120.1
C29 C28 H17 120.1
C28 C29 C24 122.2(2)
C28 C29 H18 118.9
C24 C29 H18 118.9
C35 C30 C31 115.6(2)
C35 C30 B1 125.01(18)
C31 C30 B1 119.36(17)
C32 C31 C30 122.1(2)
C32 C31 H19 118.9
C30 C31 H19 118.9
C33 C32 C31 120.6(2)
C33 C32 H20 119.7
C31 C32 H20 119.7
C32 C33 C34 118.8(2)
C32 C33 H21 120.6
C34 C33 H21 120.6
C33 C34 C35 120.3(2)
C33 C34 H22 119.9
C35 C34 H22 119.9
C34 C35 C30 122.6(2)
C34 C35 H23 118.7
C30 C35 H23 118.7
C2 C36 C37 114.83(17)
C2 C36 H24 108.6
C37 C36 H24 108.6
C2 C36 H25 108.6
C37 C36 H25 108.6
H24 C36 H25 107.5
C36 C37 H26 109.5
C36 C37 H27 109.5
H26 C37 H27 109.5
C36 C37 H28 109.5
H26 C37 H28 109.5
H27 C37 H28 109.5
C3 C38 C39 111.78(17)
C3 C38 H29 109.3
C39 C38 H29 109.3
C3 C38 H30 109.3
C39 C38 H30 109.3
H29 C38 H30 107.9
C38 C39 H31 109.5
C38 C39 H32 109.5
H31 C39 H32 109.5
C38 C39 H33 109.5
H31 C39 H33 109.5
H32 C39 H33 109.5
C9 C40 C41 112.47(19)
C9 C40 H34 109.1
C41 C40 H34 109.1
C9 C40 H35 109.1
C41 C40 H35 109.1
H34 C40 H35 107.8
C40 C41 H36 109.5
C40 C41 H37 109.5
H36 C41 H37 109.5
C40 C41 H38 109.5
H36 C41 H38 109.5
H37 C41 H38 109.5
C10 C42 C43 113.34(17)
C10 C42 H39 108.9
C43 C42 H39 108.9
C10 C42 H40 108.9
C43 C42 H40 108.9
H39 C42 H40 107.7
C42 C43 H41 109.5
C42 C43 H42 109.5
H41 C43 H42 109.5
C42 C43 H43 109.5
H41 C43 H43 109.5
H42 C43 H43 109.5
C56 N3 C52 110.81(18)
C56 N3 C44 111.64(16)
C52 N3 C44 106.63(16)
C56 N3 C48 106.68(16)
C52 N3 C48 110.61(15)
C44 N3 C48 110.52(17)
C45 C44 N3 115.68(18)
C45 C44 H44 108.4
N3 C44 H44 108.4
C45 C44 H45 108.4
N3 C44 H45 108.4
H44 C44 H45 107.4
C44 C45 C46 110.70(19)
C44 C45 H46 109.5
C46 C45 H46 109.5
C44 C45 H47 109.5
C46 C45 H47 109.5
H46 C45 H47 108.1
C47 C46 C45 111.6(2)
C47 C46 H48 109.3
C45 C46 H48 109.3
C47 C46 H49 109.3
C45 C46 H49 109.3
H48 C46 H49 108.0
C46 C47 H50 109.5
C46 C47 H51 109.5
H50 C47 H51 109.5
C46 C47 H52 109.5
H50 C47 H52 109.5
H51 C47 H52 109.5
C49 C48 N3 116.38(17)
C49 C48 H53 108.2
N3 C48 H53 108.2
C49 C48 H54 108.2
N3 C48 H54 108.2
H53 C48 H54 107.3
C48 C49 C50 109.06(18)
C48 C49 H55 109.9
C50 C49 H55 109.9
C48 C49 H56 109.9
C50 C49 H56 109.9
H55 C49 H56 108.3
C51 C50 C49 112.8(2)
C51 C50 H57 109.0
C49 C50 H57 109.0
C51 C50 H58 109.0
C49 C50 H58 109.0
H57 C50 H58 107.8
C50 C51 H59 109.5
C50 C51 H60 109.5
H59 C51 H60 109.5
C50 C51 H61 109.5
H59 C51 H61 109.5
H60 C51 H61 109.5
C53 C52 N3 114.55(18)
C53 C52 H62 108.6
N3 C52 H62 108.6
C53 C52 H63 108.6
N3 C52 H63 108.6
H62 C52 H63 107.6
C52 C53 C54 111.5(2)
C52 C53 H64 109.3
C54 C53 H64 109.3
C52 C53 H65 109.3
C54 C53 H65 109.3
H64 C53 H65 108.0
C55 C54 C53 113.7(2)
C55 C54 H66 108.8
C53 C54 H66 108.8
C55 C54 H67 108.8
C53 C54 H67 108.8
H66 C54 H67 107.7
C54 C55 H68 109.5
C54 C55 H69 109.5
H68 C55 H69 109.5
C54 C55 H70 109.5
H68 C55 H70 109.5
H69 C55 H70 109.5
N3 C56 C57 116.07(19)
N3 C56 H71 108.3
C57 C56 H71 108.3
N3 C56 H72 108.3
C57 C56 H72 108.3
H71 C56 H72 107.4
C56 C57 C58 111.5(2)
C56 C57 H73 109.3
C58 C57 H73 109.3
C56 C57 H74 109.3
C58 C57 H74 109.3
H73 C57 H74 108.0
C59 C58 C57 113.9(2)
C59 C58 H75 108.8
C57 C58 H75 108.8
C59 C58 H76 108.8
C57 C58 H76 108.8
H75 C58 H76 107.7
C58 C59 H77 109.5
C58 C59 H78 109.5
H77 C59 H78 109.5
C58 C59 H79 109.5
H77 C59 H79 109.5
H78 C59 H79 109.5

loop_
_geom_bond_atom_site_label_1
_geom_bond_atom_site_label_2
_geom_bond_distance
C1 N1 1.370(2)
C1 C2 1.401(3)
C1 C12 1.470(3)
C2 C3 1.410(3)
C2 C36 1.507(3)
C3 C4 1.398(3)
C3 C38 1.507(3)
C4 N1 1.381(2)
C4 C5 1.438(3)
C5 O1 1.317(2)
C5 C6 1.386(3)
C6 C7 1.394(3)
C6 H1 0.9500
C7 O2 1.304(2)
C7 C8 1.429(3)
C8 N2 1.382(2)
C8 C9 1.401(3)
C9 C10 1.407(3)
C9 C40 1.504(3)
C10 C11 1.400(3)
C10 C42 1.506(3)
C11 N2 1.365(2)
C11 C18 1.469(3)
C12 C17 1.396(3)
C12 C13 1.400(3)
C13 C14 1.392(3)
C13 H2 0.9500
C14 C15 1.382(3)
C14 H3 0.9500
C15 C16 1.379(3)
C15 H4 0.9500
C16 C17 1.380(3)
C16 H5 0.9500
C17 H6 0.9500
C18 C23 1.392(3)
C18 C19 1.404(3)
C19 C20 1.379(3)
C19 H7 0.9500
C20 C21 1.381(4)
C20 H8 0.9500
C21 C22 1.377(3)
C21 H9 0.9500
C22 C23 1.382(3)
C22 H10 0.9500
C23 H11 0.9500
N1 H12 0.8800
N2 H13 0.8800
O1 B1 1.532(2)
O2 B1 1.524(2)
B1 C24 1.603(3)
B1 C30 1.609(3)
C24 C25 1.397(3)
C24 C29 1.398(3)
C25 C26 1.396(3)
C25 H14 0.9500
C26 C27 1.376(3)
C26 H15 0.9500
C27 C28 1.383(3)
C27 H16 0.9500
C28 C29 1.387(3)
C28 H17 0.9500
C29 H18 0.9500
C30 C35 1.393(3)
C30 C31 1.399(3)
C31 C32 1.384(3)
C31 H19 0.9500
C32 C33 1.377(4)
C32 H20 0.9500
C33 C34 1.380(3)
C33 H21 0.9500
C34 C35 1.382(3)
C34 H22 0.9500
C35 H23 0.9500
C36 C37 1.526(3)
C36 H24 0.9900
C36 H25 0.9900
C37 H26 0.9800
C37 H27 0.9800
C37 H28 0.9800
C38 C39 1.531(3)
C38 H29 0.9900
C38 H30 0.9900
C39 H31 0.9800
C39 H32 0.9800
C39 H33 0.9800
C40 C41 1.517(4)
C40 H34 0.9900
C40 H35 0.9900
C41 H36 0.9800
C41 H37 0.9800
C41 H38 0.9800
C42 C43 1.533(3)
C42 H39 0.9900
C42 H40 0.9900
C43 H41 0.9800
C43 H42 0.9800
C43 H43 0.9800
N3 C56 1.517(3)
N3 C52 1.520(3)
N3 C44 1.525(3)
N3 C48 1.527(3)
C44 C45 1.510(3)
C44 H44 0.9900
C44 H45 0.9900
C45 C46 1.519(3)
C45 H46 0.9900
C45 H47 0.9900
C46 C47 1.514(3)
C46 H48 0.9900
C46 H49 0.9900
C47 H50 0.9800
C47 H51 0.9800
C47 H52 0.9800
C48 C49 1.508(3)
C48 H53 0.9900
C48 H54 0.9900
C49 C50 1.530(3)
C49 H55 0.9900
C49 H56 0.9900
C50 C51 1.519(3)
C50 H57 0.9900
C50 H58 0.9900
C51 H59 0.9800
C51 H60 0.9800
C51 H61 0.9800
C52 C53 1.514(3)
C52 H62 0.9900
C52 H63 0.9900
C53 C54 1.526(4)
C53 H64 0.9900
C53 H65 0.9900
C54 C55 1.494(4)
C54 H66 0.9900
C54 H67 0.9900
C55 H68 0.9800
C55 H69 0.9800
C55 H70 0.9800
C56 C57 1.521(3)
C56 H71 0.9900
C56 H72 0.9900
C57 C58 1.523(4)
C57 H73 0.9900
C57 H74 0.9900
C58 C59 1.495(4)
C58 H75 0.9900
C58 H76 0.9900
C59 H77 0.9800
C59 H78 0.9800
C59 H79 0.9800

loop_
_geom_torsion_atom_site_label_1
_geom_torsion_atom_site_label_2
_geom_torsion_atom_site_label_3
_geom_torsion_atom_site_label_4
_geom_torsion
N1 C1 C2 C3 2.3(2)
C12 C1 C2 C3 -174.2(2)
N1 C1 C2 C36 -175.80(19)
C12 C1 C2 C36 7.7(4)
C1 C2 C3 C4 -2.2(2)
C36 C2 C3 C4 175.92(19)
C1 C2 C3 C38 175.35(18)
C36 C2 C3 C38 -6.5(3)
C2 C3 C4 N1 1.3(2)
C38 C3 C4 N1 -176.23(18)
C2 C3 C4 C5 -179.7(2)
C38 C3 C4 C5 2.8(3)
N1 C4 C5 O1 172.40(17)
C3 C4 C5 O1 -6.5(3)
N1 C4 C5 C6 -5.5(3)
C3 C4 C5 C6 175.5(2)
O1 C5 C6 C7 -4.2(3)
C4 C5 C6 C7 173.63(18)
C5 C6 C7 O2 12.0(3)
C5 C6 C7 C8 -165.70(18)
O2 C7 C8 N2 179.05(17)
C6 C7 C8 N2 -3.2(3)
O2 C7 C8 C9 -4.1(3)
C6 C7 C8 C9 173.7(2)
N2 C8 C9 C10 -0.1(2)
C7 C8 C9 C10 -177.33(19)
N2 C8 C9 C40 -178.6(2)
C7 C8 C9 C40 4.2(3)
C8 C9 C10 C11 -0.2(2)
C40 C9 C10 C11 178.3(2)
C8 C9 C10 C42 -179.01(18)
C40 C9 C10 C42 -0.5(3)
C9 C10 C11 N2 0.4(2)
C42 C10 C11 N2 179.17(19)
C9 C10 C11 C18 -174.6(2)
C42 C10 C11 C18 4.1(4)
N1 C1 C12 C17 -155.8(2)
C2 C1 C12 C17 20.2(3)
N1 C1 C12 C13 23.2(3)
C2 C1 C12 C13 -160.7(2)
C17 C12 C13 C14 -0.7(3)
C1 C12 C13 C14 -179.82(19)
C12 C13 C14 C15 -1.0(3)
C13 C14 C15 C16 1.6(3)
C14 C15 C16 C17 -0.4(4)
C15 C16 C17 C12 -1.4(4)
C13 C12 C17 C16 1.9(3)
C1 C12 C17 C16 -179.0(2)
N2 C11 C18 C23 -23.7(3)
C10 C11 C18 C23 150.8(2)
N2 C11 C18 C19 158.97(19)
C10 C11 C18 C19 -26.6(3)
C23 C18 C19 C20 -1.2(3)
C11 C18 C19 C20 176.2(2)
C18 C19 C20 C21 1.4(3)
C19 C20 C21 C22 -0.5(4)
C20 C21 C22 C23 -0.6(4)
C21 C22 C23 C18 0.7(4)
C19 C18 C23 C22 0.2(3)
C11 C18 C23 C22 -177.3(2)
C2 C1 N1 C4 -1.5(2)
C12 C1 N1 C4 175.40(17)
C3 C4 N1 C1 0.1(2)
C5 C4 N1 C1 -179.03(17)
C10 C11 N2 C8 -0.5(2)
C18 C11 N2 C8 175.16(18)
C9 C8 N2 C11 0.4(2)
C7 C8 N2 C11 177.84(18)
C6 C5 O1 B1 -21.2(2)
C4 C5 O1 B1 160.84(16)
C6 C7 O2 B1 6.8(3)
C8 C7 O2 B1 -175.36(16)
C7 O2 B1 O1 -28.4(2)
C7 O2 B1 C24 -146.22(17)
C7 O2 B1 C30 90.2(2)
C5 O1 B1 O2 35.3(2)
C5 O1 B1 C24 150.33(16)
C5 O1 B1 C30 -84.99(18)
O2 B1 C24 C25 122.20(19)
O1 B1 C24 C25 5.7(3)
C30 B1 C24 C25 -115.9(2)
O2 B1 C24 C29 -57.9(2)
O1 B1 C24 C29 -174.37(16)
C30 B1 C24 C29 64.0(2)
C29 C24 C25 C26 1.5(3)
B1 C24 C25 C26 -178.6(2)
C24 C25 C26 C27 -0.5(3)
C25 C26 C27 C28 -0.9(4)
C26 C27 C28 C29 1.2(3)
C27 C28 C29 C24 -0.1(3)
C25 C24 C29 C28 -1.2(3)
B1 C24 C29 C28 178.88(19)
O2 B1 C30 C35 -16.1(3)
O1 B1 C30 C35 102.3(2)
C24 B1 C30 C35 -135.10(19)
O2 B1 C30 C31 163.67(17)
O1 B1 C30 C31 -77.9(2)
C24 B1 C30 C31 44.7(2)
C35 C30 C31 C32 0.0(3)
B1 C30 C31 C32 -179.8(2)
C30 C31 C32 C33 -0.6(4)
C31 C32 C33 C34 0.5(4)
C32 C33 C34 C35 0.1(4)
C33 C34 C35 C30 -0.7(4)
C31 C30 C35 C34 0.6(3)
B1 C30 C35 C34 -179.6(2)
C1 C2 C36 C37 -99.0(3)
C3 C2 C36 C37 83.3(3)
C4 C3 C38 C39 82.7(2)
C2 C3 C38 C39 -94.4(2)
C8 C9 C40 C41 81.5(3)
C10 C9 C40 C41 -96.7(2)
C11 C10 C42 C43 95.1(3)
C9 C10 C42 C43 -86.3(3)
C56 N3 C44 C45 -57.0(3)
C52 N3 C44 C45 -178.16(19)
C48 N3 C44 C45 61.6(2)
N3 C44 C45 C46 176.18(19)
C44 C45 C46 C47 -178.0(2)
C56 N3 C48 C49 -171.34(18)
C52 N3 C48 C49 -50.7(2)
C44 N3 C48 C49 67.1(2)
N3 C48 C49 C50 179.26(17)
C48 C49 C50 C51 174.77(18)
C56 N3 C52 C53 57.6(2)
C44 N3 C52 C53 179.31(19)
C48 N3 C52 C53 -60.5(2)
N3 C52 C53 C54 163.8(2)
C52 C53 C54 C55 61.1(3)
C52 N3 C56 C57 56.0(3)
C44 N3 C56 C57 -62.7(3)
C48 N3 C56 C57 176.5(2)
N3 C56 C57 C58 -179.4(2)
C56 C57 C58 C59 172.3(3)
